data_7703037
loop_
_publ_author_name
'Briceno-Strocchia, Alvaro I'
'Johnstone, Timothy C.'
'Stephan, Douglas W.'

_publ_section_title
;
 Using frustrated Lewis pairs to explore C-F bond activation.
;
_journal_issue 4
_journal_name_full 'Dalton transactions (Cambridge, England : 2003)'
_journal_page_first 1319
_journal_page_last 1324
_journal_paper_doi 10.1039/c9dt04588k
_journal_volume 49
_journal_year 2020
_chemical_formula_sum 'C35 H29 B F15 N4 O P'
_chemical_formula_weight 848.40
_space_group_crystal_system monoclinic
_space_group_IT_number 14
_space_group_name_Hall '-P 2yn'
_space_group_name_H-M_alt 'P 1 21/n 1'
_atom_sites_solution_hydrogens geom
_atom_sites_solution_primary 'intrinsic phasing'
_atom_sites_solution_secondary difmap
_audit_creation_method SHELXL-2018/3
_audit_update_record
;
2019-11-29 deposited with the CCDC.	2019-12-20 downloaded from the CCDC.
;
_cell_angle_alpha 90
_cell_angle_beta 104.241(10)
_cell_angle_gamma 90
_cell_formula_units_Z 4
_cell_length_a 16.698(5)
_cell_length_b 10.978(3)
_cell_length_c 19.835(6)
_cell_measurement_reflns_used 3817
_cell_measurement_temperature 150(2)
_cell_measurement_theta_max 25.31
_cell_measurement_theta_min 3.63
_cell_volume 3524.2(18)
_computing_cell_refinement 'Bruker SAINT'
_computing_data_collection 'Bruker APEX2'
_computing_data_reduction 'Bruker SAINT'
_computing_molecular_graphics 'Bruker XP'
_computing_publication_material 'Bruker SHELXTL'
_computing_structure_refinement 'SHELXL-2018/3 (Sheldrick, 2018)'
_computing_structure_solution 'SHELXT 2014/4 (Sheldrick, 2014)'
_diffrn_ambient_temperature 150(2)
_diffrn_measured_fraction_theta_full 0.993
_diffrn_measured_fraction_theta_max 0.993
_diffrn_measurement_device_type 'Bruker APEX-II CCD'
_diffrn_measurement_method '\f and \w scans'
_diffrn_radiation_type MoK\a
_diffrn_radiation_wavelength 0.71073
_diffrn_reflns_av_R_equivalents 0.0546
_diffrn_reflns_av_unetI/netI 0.0633
_diffrn_reflns_Laue_measured_fraction_full 0.993
_diffrn_reflns_Laue_measured_fraction_max 0.993
_diffrn_reflns_limit_h_max 20
_diffrn_reflns_limit_h_min -20
_diffrn_reflns_limit_k_max 13
_diffrn_reflns_limit_k_min -13
_diffrn_reflns_limit_l_max 23
_diffrn_reflns_limit_l_min -23
_diffrn_reflns_number 22867
_diffrn_reflns_point_group_measured_fraction_full 0.993
_diffrn_reflns_point_group_measured_fraction_max 0.993
_diffrn_reflns_theta_full 25.242
_diffrn_reflns_theta_max 25.348
_diffrn_reflns_theta_min 2.816
_exptl_absorpt_coefficient_mu 0.195
_exptl_absorpt_correction_type multi-scan
_exptl_absorpt_process_details '(Blessing, 1995)'
_exptl_crystal_colour colourless
_exptl_crystal_density_diffrn 1.599
_exptl_crystal_description column
_exptl_crystal_F_000 1720
_exptl_crystal_size_max 0.160
_exptl_crystal_size_mid 0.060
_exptl_crystal_size_min 0.050
_exptl_transmission_factor_max 0.7454
_exptl_transmission_factor_min 0.7017
_refine_diff_density_max 0.279
_refine_diff_density_min -0.338
_refine_diff_density_rms 0.073
_refine_ls_extinction_method none
_refine_ls_goodness_of_fit_ref 1.026
_refine_ls_hydrogen_treatment mixed
_refine_ls_matrix_type full
_refine_ls_number_parameters 518
_refine_ls_number_reflns 6407
_refine_ls_number_restraints 0
_refine_ls_restrained_S_all 1.026
_refine_ls_R_factor_all 0.0903
_refine_ls_R_factor_gt 0.0443
_refine_ls_shift/su_max 0.001
_refine_ls_shift/su_mean 0.000
_refine_ls_structure_factor_coef Fsqd
_refine_ls_weighting_details 'w=1/[\s^2^(Fo^2^)+(0.0631P)^2^] where P=(Fo^2^+2Fc^2^)/3'
_refine_ls_weighting_scheme calc
_refine_ls_wR_factor_gt 0.1047
_refine_ls_wR_factor_ref 0.1246
_reflns_Friedel_coverage 0.000
_reflns_number_gt 4076
_reflns_number_total 6407
_reflns_threshold_expression 'I > 2\s(I)'
_cod_data_source_file c9dt04588k2.cif
_cod_data_source_block tcj056
_cod_depositor_comments
;
The following automatic conversions were performed:

data item '_atom_sites_solution_secondary' value 'diffmap' was
changed to 'difmap'.

Automatic conversion script
Id: cif_fix_values 7556 2019-12-06 15:28:31Z antanas 

 Adding full bibliography for 7703037--7703039.cif.
;
_cod_original_cell_volume 3524.4(17)
_cod_original_sg_symbol_H-M 'P 21/n'
_cod_database_code 7703037
_shelx_shelxl_version_number 2018/3
_shelx_space_group_comment
;
The symmetry employed for this shelxl refinement is uniquely defined
by the following loop, which should always be used as a source of
symmetry information in preference to the above space-group names.
They are only intended as comments.
;
_shelx_estimated_absorpt_t_min 0.969
_shelx_estimated_absorpt_t_max 0.990

loop_
_space_group_symop_operation_xyz
'x, y, z'
'-x+1/2, y+1/2, -z+1/2'
'-x, -y, -z'
'x-1/2, -y-1/2, z-1/2'

loop_
_atom_site_label
_atom_site_type_symbol
_atom_site_fract_x
_atom_site_fract_y
_atom_site_fract_z
_atom_site_U_iso_or_equiv
_atom_site_adp_type
_atom_site_occupancy
_atom_site_site_symmetry_order
_atom_site_calc_flag
_atom_site_refinement_flags_posn
_atom_site_refinement_flags_adp
P1 P 0.53218(4) 0.25643(6) 0.26392(4) 0.02625(19) Uani 1 1 d . .
H1P H 0.5175(3) 0.138(2) 0.27054(13) 0.031 Uiso 1 1 calc R U
N2 N 0.60972(14) 0.2323(2) 0.22576(12) 0.0307(6) Uani 1 1 d . .
N1 N 0.55591(14) 0.2832(2) 0.34955(12) 0.0297(5) Uani 1 1 d . .
N3 N 0.43683(14) 0.2838(2) 0.21682(13) 0.0362(6) Uani 1 1 d . .
N4 N 0.55236(14) 0.43489(19) 0.25174(12) 0.0294(5) Uani 1 1 d . .
C13 C 0.52099(19) 0.2030(3) 0.39425(16) 0.0419(8) Uani 1 1 d . .
H13A H 0.554568 0.208323 0.442212 0.063 Uiso 1 1 calc R U
H13B H 0.520831 0.118833 0.377793 0.063 Uiso 1 1 calc R U
H13C H 0.464268 0.228394 0.392577 0.063 Uiso 1 1 calc R U
C22 C 0.65615(19) 0.3354(2) 0.20810(17) 0.0373(7) Uani 1 1 d . .
H22A H 0.674464 0.317811 0.165280 0.045 Uiso 1 1 calc R U
H22B H 0.705498 0.351892 0.246370 0.045 Uiso 1 1 calc R U
C21 C 0.5987(2) 0.4433(3) 0.19702(16) 0.0397(8) Uani 1 1 d . .
H21A H 0.630396 0.520315 0.201486 0.048 Uiso 1 1 calc R U
H21B H 0.560398 0.440197 0.150211 0.048 Uiso 1 1 calc R U
C11 C 0.60231(18) 0.4774(3) 0.32080(15) 0.0349(7) Uani 1 1 d . .
H11A H 0.595341 0.566221 0.326033 0.042 Uiso 1 1 calc R U
H11B H 0.661649 0.459993 0.325790 0.042 Uiso 1 1 calc R U
C12 C 0.57004(19) 0.4075(3) 0.37507(15) 0.0355(7) Uani 1 1 d . .
H12A H 0.611094 0.408974 0.420558 0.043 Uiso 1 1 calc R U
H12B H 0.517945 0.444139 0.380794 0.043 Uiso 1 1 calc R U
C23 C 0.6591(2) 0.1207(3) 0.24284(16) 0.0414(8) Uani 1 1 d . .
H23A H 0.684417 0.100680 0.204599 0.062 Uiso 1 1 calc R U
H23B H 0.623316 0.053508 0.249756 0.062 Uiso 1 1 calc R U
H23C H 0.702468 0.133531 0.285552 0.062 Uiso 1 1 calc R U
C33 C 0.3792(2) 0.1848(3) 0.18855(18) 0.0506(9) Uani 1 1 d . .
H33A H 0.324054 0.205210 0.194216 0.076 Uiso 1 1 calc R U
H33B H 0.398257 0.109132 0.213534 0.076 Uiso 1 1 calc R U
H33C H 0.376704 0.174133 0.139028 0.076 Uiso 1 1 calc R U
C32 C 0.4134(2) 0.4030(3) 0.18569(17) 0.0443(8) Uani 1 1 d . .
H32A H 0.355048 0.421104 0.184626 0.053 Uiso 1 1 calc R U
H32B H 0.420141 0.405242 0.137484 0.053 Uiso 1 1 calc R U
C31 C 0.46999(18) 0.4946(3) 0.23050(16) 0.0401(8) Uani 1 1 d . .
H31A H 0.473247 0.569998 0.203881 0.048 Uiso 1 1 calc R U
H31B H 0.449601 0.515819 0.271848 0.048 Uiso 1 1 calc R U
O1 O 0.67458(11) 0.80192(16) 0.41859(9) 0.0298(5) Uani 1 1 d . .
C407 C 0.59442(16) 0.8384(2) 0.39650(14) 0.0271(6) Uani 1 1 d . .
C408 C 0.54677(17) 0.8745(3) 0.43761(15) 0.0328(7) Uani 1 1 d . .
H40A H 0.568265 0.876268 0.486620 0.039 Uiso 1 1 calc R U
H40B H 0.491288 0.898612 0.417920 0.039 Uiso 1 1 calc R U
B1 B 0.72805(19) 0.8256(3) 0.48906(16) 0.0255(7) Uani 1 1 d . .
C406 C 0.62079(18) 0.7976(2) 0.28020(14) 0.0318(7) Uani 1 1 d . .
H406 H 0.675477 0.775134 0.303682 0.038 Uiso 1 1 calc R U
C401 C 0.56605(16) 0.8320(2) 0.31891(14) 0.0264(6) Uani 1 1 d . .
C104 C 0.73152(16) 1.2329(2) 0.51590(15) 0.0283(6) Uani 1 1 d . .
C105 C 0.75744(16) 1.1776(2) 0.46268(14) 0.0285(7) Uani 1 1 d . .
C106 C 0.75493(16) 1.0532(3) 0.45770(13) 0.0276(6) Uani 1 1 d . .
C201 C 0.82167(17) 0.7762(2) 0.48445(13) 0.0279(7) Uani 1 1 d . .
C103 C 0.70096(16) 1.1617(2) 0.56120(14) 0.0265(6) Uani 1 1 d . .
C405 C 0.5981(2) 0.7950(3) 0.20773(15) 0.0393(8) Uani 1 1 d . .
H405 H 0.636855 0.771059 0.182356 0.047 Uiso 1 1 calc R U
C102 C 0.69892(16) 1.0366(2) 0.55325(13) 0.0253(6) Uani 1 1 d . .
C403 C 0.4629(2) 0.8596(3) 0.20988(16) 0.0417(8) Uani 1 1 d . .
H403 H 0.408082 0.880806 0.186015 0.050 Uiso 1 1 calc R U
C404 C 0.5184(2) 0.8275(3) 0.17295(16) 0.0409(8) Uani 1 1 d . .
H404 H 0.502579 0.827500 0.123546 0.049 Uiso 1 1 calc R U
C101 C 0.72743(15) 0.9748(2) 0.50257(13) 0.0237(6) Uani 1 1 d . .
C402 C 0.48582(18) 0.8615(3) 0.28299(16) 0.0370(7) Uani 1 1 d . .
H402 H 0.446252 0.883168 0.308080 0.044 Uiso 1 1 calc R U
C302 C 0.75119(17) 0.7496(3) 0.61969(15) 0.0310(7) Uani 1 1 d . .
C202 C 0.89621(18) 0.8361(3) 0.50850(15) 0.0332(7) Uani 1 1 d . .
C301 C 0.70704(16) 0.7377(2) 0.55090(14) 0.0269(6) Uani 1 1 d . .
C206 C 0.8293(2) 0.6635(3) 0.45422(15) 0.0402(8) Uani 1 1 d . .
C306 C 0.65468(18) 0.6376(3) 0.53882(16) 0.0348(7) Uani 1 1 d . .
C303 C 0.74385(19) 0.6716(3) 0.67274(16) 0.0421(8) Uani 1 1 d . .
C305 C 0.6478(2) 0.5546(3) 0.58948(19) 0.0422(8) Uani 1 1 d . .
C304 C 0.6924(2) 0.5714(3) 0.65636(19) 0.0476(9) Uani 1 1 d . .
C205 C 0.9027(3) 0.6175(3) 0.44550(16) 0.0540(10) Uani 1 1 d . .
C203 C 0.97119(19) 0.7935(3) 0.50005(18) 0.0492(9) Uani 1 1 d . .
C204 C 0.9737(2) 0.6827(4) 0.46730(19) 0.0587(11) Uani 1 1 d . .
F102 F 0.66458(9) 0.97460(13) 0.59870(8) 0.0321(4) Uani 1 1 d . .
F105 F 0.78511(10) 1.24703(14) 0.41682(8) 0.0404(4) Uani 1 1 d . .
F106 F 0.78326(10) 1.00493(14) 0.40427(8) 0.0365(4) Uani 1 1 d . .
F103 F 0.67340(10) 1.21471(14) 0.61257(8) 0.0374(4) Uani 1 1 d . .
F104 F 0.73553(10) 1.35537(14) 0.52347(9) 0.0404(4) Uani 1 1 d . .
F302 F 0.80653(10) 0.84162(15) 0.63802(8) 0.0395(4) Uani 1 1 d . .
F202 F 0.90050(10) 0.94352(16) 0.54317(9) 0.0461(5) Uani 1 1 d . .
F206 F 0.76236(13) 0.59189(16) 0.43090(10) 0.0577(6) Uani 1 1 d . .
F305 F 0.59614(12) 0.45770(15) 0.57267(12) 0.0615(6) Uani 1 1 d . .
F306 F 0.60720(11) 0.61303(15) 0.47447(10) 0.0501(5) Uani 1 1 d . .
F303 F 0.78663(12) 0.6899(2) 0.73872(9) 0.0641(6) Uani 1 1 d . .
F304 F 0.68776(13) 0.48956(19) 0.70632(12) 0.0737(7) Uani 1 1 d . .
F205 F 0.90540(16) 0.5079(2) 0.41527(10) 0.0859(8) Uani 1 1 d . .
F203 F 1.04129(12) 0.8584(2) 0.52561(14) 0.0818(8) Uani 1 1 d . .
F204 F 1.04689(14) 0.6404(2) 0.45895(12) 0.0955(9) Uani 1 1 d . .

loop_
_atom_site_aniso_label
_atom_site_aniso_U_11
_atom_site_aniso_U_22
_atom_site_aniso_U_33
_atom_site_aniso_U_23
_atom_site_aniso_U_13
_atom_site_aniso_U_12
P1 0.0271(4) 0.0222(4) 0.0285(4) 0.0022(3) 0.0051(3) -0.0010(3)
N2 0.0364(14) 0.0244(12) 0.0326(13) 0.0007(11) 0.0110(11) 0.0036(11)
N1 0.0344(13) 0.0274(13) 0.0280(13) 0.0021(11) 0.0089(11) -0.0023(11)
N3 0.0301(13) 0.0344(14) 0.0387(14) 0.0037(12) -0.0016(11) -0.0019(12)
N4 0.0323(13) 0.0219(12) 0.0364(14) 0.0036(11) 0.0133(11) 0.0003(10)
C13 0.0417(18) 0.0499(19) 0.0354(18) 0.0141(16) 0.0120(15) -0.0001(16)
C22 0.0404(18) 0.0360(17) 0.0431(18) 0.0010(15) 0.0249(15) 0.0021(14)
C21 0.0496(19) 0.0306(17) 0.0463(19) 0.0106(15) 0.0259(16) -0.0005(15)
C11 0.0359(17) 0.0244(15) 0.0450(18) -0.0062(14) 0.0115(15) -0.0033(13)
C12 0.0394(17) 0.0375(17) 0.0301(16) -0.0062(14) 0.0098(14) -0.0012(14)
C23 0.050(2) 0.0352(18) 0.0393(18) 0.0002(15) 0.0111(16) 0.0143(15)
C33 0.0332(18) 0.055(2) 0.056(2) -0.0083(18) -0.0031(16) -0.0072(16)
C32 0.0417(19) 0.048(2) 0.0392(18) 0.0101(17) 0.0019(15) 0.0106(16)
C31 0.0409(18) 0.0332(17) 0.0480(19) 0.0135(16) 0.0142(16) 0.0151(15)
O1 0.0282(11) 0.0337(11) 0.0249(10) -0.0044(9) 0.0014(8) 0.0047(9)
C407 0.0265(15) 0.0268(15) 0.0267(15) 0.0006(12) 0.0040(13) -0.0024(13)
C408 0.0280(15) 0.0380(17) 0.0313(16) 0.0026(14) 0.0050(13) -0.0010(13)
B1 0.0270(17) 0.0271(17) 0.0213(16) -0.0054(14) 0.0037(14) 0.0022(14)
C406 0.0343(16) 0.0323(16) 0.0282(16) 0.0070(13) 0.0064(13) -0.0034(13)
C401 0.0298(16) 0.0214(14) 0.0273(15) 0.0009(12) 0.0060(13) -0.0055(12)
C104 0.0246(15) 0.0227(16) 0.0348(16) -0.0011(13) 0.0019(13) 0.0041(12)
C105 0.0265(15) 0.0322(17) 0.0276(15) 0.0066(13) 0.0084(13) 0.0035(13)
C106 0.0259(15) 0.0354(17) 0.0221(14) -0.0051(13) 0.0074(12) 0.0060(13)
C201 0.0332(16) 0.0341(16) 0.0163(14) 0.0041(12) 0.0059(12) 0.0096(13)
C103 0.0240(14) 0.0338(16) 0.0215(14) -0.0047(13) 0.0052(12) 0.0068(13)
C405 0.050(2) 0.0396(18) 0.0318(17) 0.0005(15) 0.0164(16) -0.0085(16)
C102 0.0231(14) 0.0300(16) 0.0219(14) 0.0011(12) 0.0035(12) 0.0026(12)
C403 0.0395(18) 0.0415(19) 0.0373(18) 0.0004(15) -0.0036(15) -0.0075(15)
C404 0.059(2) 0.0359(18) 0.0246(16) 0.0008(14) 0.0036(16) -0.0153(16)
C101 0.0207(14) 0.0275(15) 0.0204(14) -0.0011(12) 0.0008(11) 0.0028(12)
C402 0.0321(17) 0.0397(18) 0.0360(18) -0.0024(15) 0.0018(14) -0.0040(14)
C302 0.0298(15) 0.0327(16) 0.0314(16) 0.0018(14) 0.0090(13) 0.0070(14)
C202 0.0314(17) 0.0390(18) 0.0304(16) 0.0112(14) 0.0101(13) 0.0115(14)
C301 0.0267(14) 0.0242(15) 0.0301(15) -0.0003(13) 0.0079(12) 0.0072(13)
C206 0.052(2) 0.0431(19) 0.0229(16) -0.0006(15) 0.0041(15) 0.0210(17)
C306 0.0348(17) 0.0287(16) 0.0428(19) -0.0021(15) 0.0133(15) 0.0076(14)
C303 0.0409(19) 0.057(2) 0.0322(18) 0.0114(17) 0.0167(15) 0.0193(17)
C305 0.0403(19) 0.0263(17) 0.069(2) 0.0079(17) 0.0297(18) 0.0079(15)
C304 0.048(2) 0.049(2) 0.059(2) 0.0248(19) 0.0381(19) 0.0185(18)
C205 0.074(3) 0.060(2) 0.0296(18) 0.0076(17) 0.0163(18) 0.043(2)
C203 0.0291(18) 0.073(3) 0.049(2) 0.031(2) 0.0162(16) 0.0134(18)
C204 0.054(2) 0.089(3) 0.043(2) 0.032(2) 0.0312(19) 0.051(2)
F102 0.0370(9) 0.0336(9) 0.0306(9) 0.0018(7) 0.0177(7) 0.0025(7)
F105 0.0461(10) 0.0357(9) 0.0448(10) 0.0120(8) 0.0213(9) 0.0031(8)
F106 0.0466(10) 0.0385(9) 0.0295(9) 0.0015(8) 0.0193(8) 0.0071(8)
F103 0.0449(10) 0.0360(9) 0.0343(9) -0.0078(8) 0.0158(8) 0.0093(8)
F104 0.0469(10) 0.0235(9) 0.0505(11) 0.0000(8) 0.0115(9) 0.0050(8)
F302 0.0376(10) 0.0490(10) 0.0280(9) -0.0016(8) 0.0009(8) 0.0021(9)
F202 0.0296(9) 0.0453(11) 0.0585(12) 0.0023(10) 0.0013(9) -0.0026(8)
F206 0.0707(14) 0.0406(11) 0.0512(12) -0.0190(10) -0.0055(10) 0.0159(10)
F305 0.0552(12) 0.0312(10) 0.1099(17) 0.0095(11) 0.0426(12) 0.0024(9)
F306 0.0555(12) 0.0317(10) 0.0570(12) -0.0078(9) 0.0026(10) -0.0093(9)
F303 0.0624(13) 0.1040(17) 0.0279(10) 0.0182(11) 0.0147(9) 0.0201(12)
F304 0.0766(15) 0.0767(15) 0.0851(16) 0.0491(13) 0.0530(13) 0.0249(12)
F205 0.127(2) 0.0832(16) 0.0460(12) -0.0080(12) 0.0192(13) 0.0730(15)
F203 0.0287(11) 0.0976(17) 0.122(2) 0.0513(16) 0.0248(12) 0.0116(11)
F204 0.0766(16) 0.147(2) 0.0819(16) 0.0541(16) 0.0549(14) 0.0809(16)

loop_
_atom_type_symbol
_atom_type_description
_atom_type_scat_dispersion_real
_atom_type_scat_dispersion_imag
_atom_type_scat_source
C C 0.0033 0.0016 'International Tables Vol C Tables 4.2.6.8 and 6.1.1.4'
H H 0.0000 0.0000 'International Tables Vol C Tables 4.2.6.8 and 6.1.1.4'
B B 0.0013 0.0007 'International Tables Vol C Tables 4.2.6.8 and 6.1.1.4'
N N 0.0061 0.0033 'International Tables Vol C Tables 4.2.6.8 and 6.1.1.4'
O O 0.0106 0.0060 'International Tables Vol C Tables 4.2.6.8 and 6.1.1.4'
F F 0.0171 0.0103 'International Tables Vol C Tables 4.2.6.8 and 6.1.1.4'
P P 0.1023 0.0942 'International Tables Vol C Tables 4.2.6.8 and 6.1.1.4'

loop_
_geom_angle_atom_site_label_1
_geom_angle_atom_site_label_2
_geom_angle_atom_site_label_3
_geom_angle
N3 P1 N1 119.58(13)
N3 P1 N2 120.98(13)
N1 P1 N2 118.07(12)
N3 P1 N4 85.52(11)
N1 P1 N4 86.90(10)
N2 P1 N4 85.93(10)
N3 P1 H1P 93.3
N1 P1 H1P 94.3
N2 P1 H1P 94.1
N4 P1 H1P 178.6
C22 N2 C23 113.6(2)
C22 N2 P1 120.01(18)
C23 N2 P1 118.72(19)
C12 N1 C13 114.0(2)
C12 N1 P1 119.74(18)
C13 N1 P1 118.54(19)
C32 N3 C33 114.8(2)
C32 N3 P1 121.3(2)
C33 N3 P1 121.9(2)
C21 N4 C31 112.2(2)
C21 N4 C11 112.2(2)
C31 N4 C11 113.0(2)
C21 N4 P1 106.34(16)
C31 N4 P1 107.02(17)
C11 N4 P1 105.48(16)
N1 C13 H13A 109.5
N1 C13 H13B 109.5
H13A C13 H13B 109.5
N1 C13 H13C 109.5
H13A C13 H13C 109.5
H13B C13 H13C 109.5
N2 C22 C21 106.7(2)
N2 C22 H22A 110.4
C21 C22 H22A 110.4
N2 C22 H22B 110.4
C21 C22 H22B 110.4
H22A C22 H22B 108.6
N4 C21 C22 105.8(2)
N4 C21 H21A 110.6
C22 C21 H21A 110.6
N4 C21 H21B 110.6
C22 C21 H21B 110.6
H21A C21 H21B 108.7
N4 C11 C12 106.0(2)
N4 C11 H11A 110.5
C12 C11 H11A 110.5
N4 C11 H11B 110.5
C12 C11 H11B 110.5
H11A C11 H11B 108.7
N1 C12 C11 106.4(2)
N1 C12 H12A 110.5
C11 C12 H12A 110.5
N1 C12 H12B 110.5
C11 C12 H12B 110.5
H12A C12 H12B 108.6
N2 C23 H23A 109.5
N2 C23 H23B 109.5
H23A C23 H23B 109.5
N2 C23 H23C 109.5
H23A C23 H23C 109.5
H23B C23 H23C 109.5
N3 C33 H33A 109.5
N3 C33 H33B 109.5
H33A C33 H33B 109.5
N3 C33 H33C 109.5
H33A C33 H33C 109.5
H33B C33 H33C 109.5
N3 C32 C31 106.5(2)
N3 C32 H32A 110.4
C31 C32 H32A 110.4
N3 C32 H32B 110.4
C31 C32 H32B 110.4
H32A C32 H32B 108.6
N4 C31 C32 105.9(2)
N4 C31 H31A 110.6
C32 C31 H31A 110.6
N4 C31 H31B 110.6
C32 C31 H31B 110.6
H31A C31 H31B 108.7
C407 O1 B1 124.5(2)
C408 C407 O1 125.3(2)
C408 C407 C401 123.9(3)
O1 C407 C401 110.8(2)
C407 C408 H40A 120.0
C407 C408 H40B 120.0
H40A C408 H40B 120.0
O1 B1 C101 107.4(2)
O1 B1 C301 113.9(2)
C101 B1 C301 116.3(2)
O1 B1 C201 104.2(2)
C101 B1 C201 111.8(2)
C301 B1 C201 102.7(2)
C401 C406 C405 121.9(3)
C401 C406 H406 119.0
C405 C406 H406 119.0
C406 C401 C402 117.6(3)
C406 C401 C407 119.9(2)
C402 C401 C407 122.5(3)
F104 C104 C105 120.5(2)
F104 C104 C103 120.4(2)
C105 C104 C103 119.1(2)
F105 C105 C106 121.5(2)
F105 C105 C104 119.4(2)
C106 C105 C104 119.0(2)
C105 C106 F106 115.6(2)
C105 C106 C101 125.4(2)
F106 C106 C101 119.0(2)
C202 C201 C206 113.5(3)
C202 C201 B1 126.7(2)
C206 C201 B1 119.7(3)
F103 C103 C104 119.8(2)
F103 C103 C102 120.8(2)
C104 C103 C102 119.4(2)
C404 C405 C406 119.5(3)
C404 C405 H405 120.2
C406 C405 H405 120.2
F102 C102 C103 115.1(2)
F102 C102 C101 120.6(2)
C103 C102 C101 124.4(3)
C404 C403 C402 120.7(3)
C404 C403 H403 119.7
C402 C403 H403 119.7
C403 C404 C405 119.7(3)
C403 C404 H404 120.1
C405 C404 H404 120.1
C102 C101 C106 112.6(2)
C102 C101 B1 128.0(2)
C106 C101 B1 119.3(2)
C401 C402 C403 120.5(3)
C401 C402 H402 119.7
C403 C402 H402 119.7
F302 C302 C303 116.0(3)
F302 C302 C301 119.7(2)
C303 C302 C301 124.3(3)
F202 C202 C201 121.2(2)
F202 C202 C203 114.7(3)
C201 C202 C203 124.1(3)
C306 C301 C302 113.8(3)
C306 C301 B1 124.7(2)
C302 C301 B1 120.8(2)
F206 C206 C205 115.6(3)
F206 C206 C201 120.5(3)
C205 C206 C201 124.0(3)
F306 C306 C305 114.8(3)
F306 C306 C301 121.2(3)
C305 C306 C301 123.9(3)
F303 C303 C304 119.9(3)
F303 C303 C302 121.5(3)
C304 C303 C302 118.6(3)
F305 C305 C304 120.4(3)
F305 C305 C306 120.0(3)
C304 C305 C306 119.6(3)
F304 C304 C305 120.4(3)
F304 C304 C303 120.0(3)
C305 C304 C303 119.6(3)
F205 C205 C204 119.3(3)
F205 C205 C206 120.7(4)
C204 C205 C206 120.0(3)
F203 C203 C202 120.0(3)
F203 C203 C204 120.9(3)
C202 C203 C204 119.1(3)
F204 C204 C205 121.5(4)
F204 C204 C203 119.4(4)
C205 C204 C203 119.1(3)

loop_
_geom_bond_atom_site_label_1
_geom_bond_atom_site_label_2
_geom_bond_distance
P1 N3 1.663(2)
P1 N1 1.672(2)
P1 N2 1.674(2)
P1 N4 2.013(2)
P1 H1P 1.34(3)
N2 C22 1.463(3)
N2 C23 1.468(3)
N1 C12 1.454(3)
N1 C13 1.468(3)
N3 C32 1.458(4)
N3 C33 1.469(4)
N4 C21 1.483(3)
N4 C31 1.488(4)
N4 C11 1.493(4)
C13 H13A 0.9800
C13 H13B 0.9800
C13 H13C 0.9800
C22 C21 1.506(4)
C22 H22A 0.9900
C22 H22B 0.9900
C21 H21A 0.9900
C21 H21B 0.9900
C11 C12 1.525(4)
C11 H11A 0.9900
C11 H11B 0.9900
C12 H12A 0.9900
C12 H12B 0.9900
C23 H23A 0.9800
C23 H23B 0.9800
C23 H23C 0.9800
C33 H33A 0.9800
C33 H33B 0.9800
C33 H33C 0.9800
C32 C31 1.510(4)
C32 H32A 0.9900
C32 H32B 0.9900
C31 H31A 0.9900
C31 H31B 0.9900
O1 C407 1.362(3)
O1 B1 1.485(3)
C407 C408 1.332(4)
C407 C401 1.496(4)
C408 H40A 0.9500
C408 H40B 0.9500
B1 C101 1.659(4)
B1 C301 1.665(4)
B1 C201 1.678(4)
C406 C401 1.383(4)
C406 C405 1.394(4)
C406 H406 0.9500
C401 C402 1.392(4)
C104 F104 1.353(3)
C104 C105 1.377(4)
C104 C103 1.380(4)
C105 F105 1.352(3)
C105 C106 1.369(4)
C106 F106 1.369(3)
C106 C101 1.395(4)
C201 C202 1.384(4)
C201 C206 1.395(4)
C103 F103 1.349(3)
C103 C102 1.382(4)
C405 C404 1.386(4)
C405 H405 0.9500
C102 F102 1.363(3)
C102 C101 1.391(4)
C403 C404 1.361(4)
C403 C402 1.406(4)
C403 H403 0.9500
C404 H404 0.9500
C402 H402 0.9500
C302 F302 1.357(3)
C302 C303 1.385(4)
C302 C301 1.388(4)
C202 F202 1.358(3)
C202 C203 1.385(4)
C301 C306 1.388(4)
C206 F206 1.352(4)
C206 C205 1.375(5)
C306 F306 1.354(3)
C306 C305 1.382(4)
C303 F303 1.343(4)
C303 C304 1.385(5)
C305 F305 1.358(4)
C305 C304 1.365(5)
C304 F304 1.354(3)
C205 F205 1.349(4)
C205 C204 1.361(5)
C203 F203 1.357(4)
C203 C204 1.385(5)
C204 F204 1.355(4)
